data_1528092
loop_
_publ_author_name
'Stewner, F.'
'Hoppe, R.'

_publ_section_title
;
 Zur Kristallstruktur von beta-Li5 Al O4
;
_journal_name_full 'Zeitschrift fuer Anorganische und Allgemeine Chemie'
_journal_page_first 149
_journal_page_last 160
_journal_volume 381
_journal_year 1971
_chemical_formula_sum 'Al Li5 O4'
_chemical_name_systematic 'Li5 Al O4'
_space_group_IT_number 59
_symmetry_space_group_name_Hall '-P 2ab 2a'
_symmetry_space_group_name_H-M 'P m m n :2'
_cell_angle_alpha 90
_cell_angle_beta 90
_cell_angle_gamma 90
_cell_formula_units_Z 2
_cell_length_a 6.424
_cell_length_b 6.305
_cell_length_c 4.623
_cell_volume 187.247
_citation_journal_id_ASTM ZAACAB
_cod_data_source_file Stewner_ZAACAB_1971_1924.cif
_cod_data_source_block Al1Li5O4
_cod_original_cell_volume 187.2468
_cod_original_formula_sum 'Al1 Li5 O4'
_cod_database_code 1528092

loop_
_symmetry_equiv_pos_as_xyz
x,y,z
-x+1/2,-y+1/2,z
x+1/2,-y,-z
-x,y+1/2,-z
-x,-y,-z
x-1/2,y-1/2,-z
-x-1/2,y,z
x,-y-1/2,z

loop_
_atom_site_label
_atom_site_type_symbol
_atom_site_fract_x
_atom_site_fract_y
_atom_site_fract_z
_atom_site_occupancy
_atom_site_U_iso_or_equiv
O2 O-2 0.0177 0.25 0.416 1 0.0
Li1 Li+1 0.065 0.026 0.764 1 0.0
O1 O-2 0.25 0.0165 0 1 0.0
Li2 Li+1 0.25 0.75 0.757 1 0.0
Al1 Al+3 0.25 0.25 0.23 1 0.0
